data_4101538
loop_
_publ_author_name
'Dinca, Mircea'
'Yu, Anta F'
'Long, Jeffrey R'

_publ_section_title
;
 Microporous metal-organic frameworks incorporating
 1,4-benzeneditetrazolate: syntheses, structures, and hydrogen storage
 properties.
;
_journal_issue 27
_journal_name_full 'Journal of the American Chemical Society'
_journal_page_first 8904
_journal_page_last 8913
_journal_paper_doi 10.1021/ja061716i
_journal_volume 128
_journal_year 2006
_chemical_formula_moiety 'C84 H12 Mn4 N36 O15'
_chemical_formula_sum 'C84 H12 Mn4 N36 O15'
_chemical_formula_weight 1985.06
_chemical_name_systematic
; 
 ? 
;
_space_group_IT_number 2
_symmetry_cell_setting triclinic
_symmetry_space_group_name_Hall '-P 1'
_symmetry_space_group_name_H-M 'P -1'
_atom_sites_solution_hydrogens geom
_atom_sites_solution_primary direct
_atom_sites_solution_secondary difmap
_audit_creation_method SHELXL-97
_cell_angle_alpha 74.64(1)
_cell_angle_beta 82.81(1)
_cell_angle_gamma 78.35(1)
_cell_formula_units_Z 1
_cell_length_a 10.491(3)
_cell_length_b 16.446(5)
_cell_length_c 19.412(7)
_cell_measurement_reflns_used 2835
_cell_measurement_temperature 173(2)
_cell_measurement_theta_max 45.545
_cell_measurement_theta_min 4.748
_cell_volume 3153.8(18)
_computing_cell_refinement 'Bruker SAINT v7.07b'
_computing_data_collection 'Bruker Apex 2 v1.027'
_computing_data_reduction 'Bruker SAINT v7.07b'
_computing_structure_refinement 'SHELXL-97 (Sheldrick, 1997)'
_computing_structure_solution 'SHELXS-97 (Sheldrick, 1990)'
_diffrn_ambient_temperature 273(2)
_diffrn_measured_fraction_theta_full 0.930
_diffrn_measured_fraction_theta_max 0.930
_diffrn_measurement_device_type 'Bruker Platinum 200'
_diffrn_measurement_method \w/2\q-scans
_diffrn_radiation_monochromator graphite
_diffrn_radiation_source 'fine-focus sealed tube'
_diffrn_radiation_type synchrotron
_diffrn_radiation_wavelength 0.77500
_diffrn_reflns_av_R_equivalents 0.1305
_diffrn_reflns_av_sigmaI/netI 0.2450
_diffrn_reflns_limit_h_max 10
_diffrn_reflns_limit_h_min -10
_diffrn_reflns_limit_k_max 16
_diffrn_reflns_limit_k_min -15
_diffrn_reflns_limit_l_max 19
_diffrn_reflns_limit_l_min -19
_diffrn_reflns_number 17489
_diffrn_reflns_theta_full 22.97
_diffrn_reflns_theta_max 22.97
_diffrn_reflns_theta_min 1.42
_diffrn_standards_decay_% 0
_diffrn_standards_interval_count 0
_diffrn_standards_interval_time 0
_diffrn_standards_number 0
_exptl_absorpt_coefficient_mu 0.567
_exptl_absorpt_correction_T_max 1.0
_exptl_absorpt_correction_T_min 0.452785
_exptl_absorpt_correction_type empirical
_exptl_absorpt_process_details 'Blessing, 1995'
_exptl_crystal_colour colorless
_exptl_crystal_density_diffrn 1.045
_exptl_crystal_density_method 'not measured'
_exptl_crystal_description parallelepiped
_exptl_crystal_F_000 988
_exptl_crystal_size_max 0.03
_exptl_crystal_size_mid 0.02
_exptl_crystal_size_min 0.015
_refine_diff_density_max 0.717
_refine_diff_density_min -0.494
_refine_diff_density_rms 0.116
_refine_ls_extinction_coef 0.024(4)
_refine_ls_extinction_expression Fc^*^=kFc[1+0.001xFc^2^\l^3^/sin(2\q)]^-1/4^
_refine_ls_extinction_method SHELXL
_refine_ls_goodness_of_fit_ref 1.033
_refine_ls_hydrogen_treatment constr
_refine_ls_matrix_type full
_refine_ls_number_parameters 503
_refine_ls_number_reflns 6284
_refine_ls_number_restraints 26
_refine_ls_restrained_S_all 1.032
_refine_ls_R_factor_all 0.2068
_refine_ls_R_factor_gt 0.1407
_refine_ls_shift/su_max 0.005
_refine_ls_shift/su_mean 0.001
_refine_ls_structure_factor_coef Fsqd
_refine_ls_weighting_details 'calc w=1/[\s^2^(Fo^2^)+(0.1674P)^2^+11.6796P] where P=(Fo^2^+2Fc^2^)/3'
_refine_ls_weighting_scheme calc
_refine_ls_wR_factor_gt 0.3373
_refine_ls_wR_factor_ref 0.3930
_reflns_number_gt 3571
_reflns_number_total 6284
_reflns_threshold_expression >2sigma(I)
_cod_data_source_file ja061716isi20060312_073429.cif
_cod_data_source_block md38a
_cod_database_code 4101538

loop_
_symmetry_equiv_pos_as_xyz
'x, y, z'
'-x, -y, -z'

loop_
_atom_site_label
_atom_site_type_symbol
_atom_site_fract_x
_atom_site_fract_y
_atom_site_fract_z
_atom_site_U_iso_or_equiv
_atom_site_adp_type
_atom_site_occupancy
_atom_site_symmetry_multiplicity
_atom_site_calc_flag
_atom_site_refinement_flags
Mn1 Mn 0.4541(2) 0.83125(13) 0.68524(10) 0.0490(8) Uani 1 1 d .
Mn2 Mn 0.7117(2) 0.63600(12) 0.63992(10) 0.0464(8) Uani 1 1 d .
O11 O 0.4979(13) 0.9066(8) 0.7536(6) 0.087(4) Uani 1 1 d .
O21 O 0.2622(14) 0.8347(7) 0.7413(6) 0.075(3) Uani 1 1 d .
O31 O 0.3685(11) 0.9472(6) 0.6129(5) 0.070(3) Uani 1 1 d .
O41 O 0.6894(12) 0.5051(7) 0.6600(5) 0.072(3) Uani 1 1 d .
O51 O 0.8226(11) 0.6349(7) 0.5375(5) 0.063(3) Uani 1 1 d .
O61 O 0.8933(12) 0.5928(7) 0.6929(5) 0.076(3) Uani 1 1 d .
O100 O 0.909(5) 0.732(4) 0.199(3) 0.23(2) Uiso 0.50 1 d P
O101 O 0.993(7) 0.839(5) 0.090(4) 0.31(3) Uiso 0.50 1 d P
O102 O 1.144(7) 0.962(5) 0.046(4) 0.31(3) Uiso 0.50 1 d P
N11 N 0.469(6) 0.949(3) 0.860(3) 0.349(15) Uiso 1 1 d DU
N21 N 0.050(2) 0.8791(14) 0.7649(9) 0.121(7) Uani 1 1 d .
N31 N 0.3482(16) 1.0914(9) 0.5849(6) 0.077(4) Uani 1 1 d .
N41 N 0.6727(19) 0.3734(15) 0.7369(11) 0.147(5) Uani 1 1 d DU
N51 N 0.9881(13) 0.6614(9) 0.4516(7) 0.074(4) Uani 1 1 d .
N61 N 1.048(3) 0.588(2) 0.7668(16) 0.224(6) Uiso 1 1 d DU
N71 N 0.4835(14) 0.6848(8) 0.8342(6) 0.068(4) Uani 1 1 d .
N72 N 0.5285(14) 0.7085(8) 0.7646(5) 0.060(4) Uani 1 1 d .
N73 N 0.6068(12) 0.6435(8) 0.7478(6) 0.051(3) Uani 1 1 d .
N74 N 0.6206(14) 0.5755(8) 0.8057(6) 0.066(4) Uani 1 1 d .
N81 N 0.5083(11) 0.6773(7) 0.5950(5) 0.041(3) Uani 1 1 d .
N82 N 0.4291(13) 0.7432(7) 0.6175(5) 0.049(3) Uani 1 1 d .
N83 N 0.3081(14) 0.7464(8) 0.6013(6) 0.064(4) Uani 1 1 d .
N84 N 0.3068(14) 0.6813(7) 0.5703(6) 0.055(3) Uani 1 1 d .
N91 N 0.8499(13) 0.8017(8) 0.5831(6) 0.059(3) Uani 1 1 d .
N92 N 0.7397(13) 0.7740(8) 0.6183(6) 0.056(3) Uani 1 1 d .
N93 N 0.6511(12) 0.8404(8) 0.6276(6) 0.048(3) Uani 1 1 d .
N94 N 0.7005(13) 0.9131(7) 0.5980(6) 0.054(3) Uani 1 1 d .
C1 C 0.5445(18) 0.6044(11) 0.8556(7) 0.067(5) Uani 1 1 d .
C2 C 0.8197(14) 0.8861(9) 0.5728(7) 0.043(3) Uani 1 1 d .
C3 C 0.4292(15) 0.6419(8) 0.5662(7) 0.041(3) Uani 1 1 d .
C11 C 0.473(5) 0.8930(17) 0.8123(17) 0.23(2) Uani 1 1 d .
C12 C 0.419(4) 0.910(4) 0.938(3) 0.349(15) Uiso 1 1 d DU
C13 C 0.517(6) 0.836(4) 0.979(2) 0.349(15) Uiso 1 1 d DU
C14 C 0.594(6) 0.993(4) 0.842(3) 0.29(2) Uiso 1 1 d .
C15 C 0.516(5) 1.085(4) 0.809(3) 0.27(2) Uiso 1 1 d .
C21 C 0.151(2) 0.8528(14) 0.7218(10) 0.087(6) Uani 1 1 d .
C22 C 0.063(3) 0.888(2) 0.8363(17) 0.158(10) Uiso 1 1 d .
C23 C 0.108(4) 0.807(3) 0.893(2) 0.222(16) Uiso 1 1 d .
C24 C -0.072(3) 0.888(2) 0.7417(15) 0.151(10) Uiso 1 1 d .
C25 C -0.126(5) 0.992(3) 0.712(2) 0.233(17) Uiso 1 1 d .
C31 C 0.4153(18) 1.0141(12) 0.5866(8) 0.069(5) Uani 1 1 d .
C32 C 0.200(2) 1.1045(14) 0.6136(11) 0.099(6) Uiso 1 1 d .
C33 C 0.209(3) 1.099(2) 0.6964(16) 0.053(8) Uiso 0.50 1 d P
C33A C 0.163(8) 1.084(6) 0.688(5) 0.20(4) Uiso 0.50 1 d P
C34 C 0.4181(19) 1.1667(12) 0.5498(9) 0.083(5) Uiso 1 1 d .
C35 C 0.467(4) 1.202(3) 0.611(2) 0.070(11) Uiso 0.50 1 d P
C35A C 0.501(4) 1.186(3) 0.587(2) 0.079(13) Uiso 0.50 1 d P
C41 C 0.724(3) 0.4506(14) 0.7116(12) 0.117(8) Uani 1 1 d .
C42 C 0.567(2) 0.3553(17) 0.6969(13) 0.147(5) Uiso 1 1 d DU
C43 C 0.432(2) 0.4037(18) 0.7194(14) 0.150(5) Uiso 1 1 d DU
C44 C 0.728(3) 0.295(2) 0.7969(17) 0.169(11) Uiso 1 1 d .
C45 C 0.618(6) 0.298(4) 0.852(3) 0.29(2) Uiso 1 1 d .
C51 C 0.934(2) 0.6503(11) 0.5194(9) 0.076(5) Uani 1 1 d .
C52 C 0.905(2) 0.6554(13) 0.3931(10) 0.096(6) Uiso 1 1 d .
C53 C 0.920(4) 0.571(3) 0.374(2) 0.082(13) Uiso 0.50 1 d P
C53A C 0.940(3) 0.5544(17) 0.4047(15) 0.034(7) Uiso 0.50 1 d P
C54 C 1.124(2) 0.6780(14) 0.4355(10) 0.101(6) Uiso 1 1 d .
C55 C 1.134(2) 0.7696(15) 0.3850(11) 0.109(7) Uiso 1 1 d .
C61 C 0.980(5) 0.624(3) 0.704(2) 0.224(7) Uiso 1 1 d U
C62 C 1.057(3) 0.4926(18) 0.8047(19) 0.224(6) Uiso 1 1 d DU
C63 C 0.949(4) 0.473(2) 0.8652(18) 0.226(7) Uiso 1 1 d DU
C64 C 1.167(3) 0.6241(19) 0.778(2) 0.224(6) Uiso 1 1 d DU
C65 C 1.300(3) 0.570(3) 0.762(2) 0.225(7) Uiso 1 1 d DU
C71 C 0.5180(19) 0.5503(11) 0.9296(8) 0.078(5) Uani 1 1 d .
C72 C 0.419(2) 0.5810(11) 0.9773(8) 0.098(7) Uani 1 1 d .
H72 H 0.3676 0.6349 0.9634 0.118 Uiso 1 1 calc R
C73 C 0.601(2) 0.4725(13) 0.9523(8) 0.093(6) Uani 1 1 d .
H73 H 0.6700 0.4551 0.9215 0.112 Uiso 1 1 calc R
C81 C 0.9167(17) 0.9439(9) 0.5357(6) 0.051(4) Uani 1 1 d .
C82 C 0.8683(13) 1.0322(9) 0.5090(7) 0.048(4) Uani 1 1 d .
H82 H 0.7794 1.0529 0.5154 0.057 Uiso 1 1 calc R
C83 C 0.9524(16) 1.0895(9) 0.4728(7) 0.054(4) Uani 1 1 d .
H83 H 0.9207 1.1475 0.4553 0.064 Uiso 1 1 calc R
C91 C 0.4672(15) 0.5685(9) 0.5327(7) 0.049(4) Uani 1 1 d .
C92 C 0.3783(16) 0.5182(9) 0.5326(7) 0.056(4) Uani 1 1 d .
H92 H 0.2944 0.5304 0.5536 0.067 Uiso 1 1 calc R
C93 C 0.5884(15) 0.5513(9) 0.4986(7) 0.053(4) Uani 1 1 d .
H93 H 0.6491 0.5863 0.4963 0.063 Uiso 1 1 calc R

loop_
_atom_site_aniso_label
_atom_site_aniso_U_11
_atom_site_aniso_U_22
_atom_site_aniso_U_33
_atom_site_aniso_U_23
_atom_site_aniso_U_13
_atom_site_aniso_U_12
Mn1 0.0636(17) 0.0338(14) 0.0496(13) -0.0097(9) 0.0082(10) -0.0167(12)
Mn2 0.0573(16) 0.0328(14) 0.0460(13) -0.0024(9) 0.0048(10) -0.0161(11)
O11 0.113(10) 0.104(10) 0.061(7) -0.043(7) 0.002(7) -0.034(8)
O21 0.089(10) 0.059(8) 0.072(7) -0.014(5) 0.023(7) -0.022(8)
O31 0.092(9) 0.032(6) 0.080(7) -0.001(5) -0.004(6) -0.015(6)
O41 0.114(10) 0.036(6) 0.057(6) 0.014(5) 0.002(6) -0.030(6)
O51 0.064(8) 0.071(8) 0.062(6) -0.014(5) 0.012(6) -0.043(6)
O61 0.085(9) 0.057(7) 0.081(7) -0.003(5) -0.007(6) -0.017(7)
N21 0.103(16) 0.19(2) 0.077(11) -0.045(11) 0.009(11) -0.034(14)
N31 0.113(13) 0.054(10) 0.063(8) 0.005(6) -0.001(8) -0.039(10)
N41 0.147(5) 0.147(5) 0.147(5) -0.0362(16) -0.0112(11) -0.0261(14)
N51 0.067(10) 0.084(11) 0.073(9) -0.015(7) 0.007(8) -0.028(9)
N71 0.090(11) 0.047(9) 0.049(8) -0.002(6) 0.016(7) 0.002(8)
N72 0.091(11) 0.042(8) 0.036(7) -0.001(5) 0.018(6) -0.013(8)
N73 0.049(8) 0.043(8) 0.049(7) 0.001(6) 0.000(6) 0.000(7)
N74 0.095(11) 0.050(9) 0.041(7) 0.001(6) 0.012(7) -0.014(8)
N81 0.053(8) 0.020(6) 0.043(6) -0.006(5) 0.007(6) -0.002(6)
N82 0.060(9) 0.045(8) 0.046(6) -0.001(5) -0.006(6) -0.026(7)
N83 0.076(11) 0.047(8) 0.071(8) -0.012(6) -0.004(7) -0.017(7)
N84 0.068(11) 0.038(8) 0.067(8) -0.026(6) -0.008(7) -0.008(8)
N91 0.075(10) 0.029(8) 0.072(8) -0.009(6) 0.010(7) -0.016(7)
N92 0.062(9) 0.052(9) 0.056(7) -0.003(6) 0.001(6) -0.028(9)
N93 0.038(8) 0.026(7) 0.075(8) -0.004(6) 0.008(6) -0.011(7)
N94 0.057(9) 0.042(8) 0.061(7) -0.004(6) 0.001(6) -0.018(7)
C1 0.085(13) 0.060(12) 0.041(9) 0.001(8) 0.003(9) 0.000(10)
C2 0.033(10) 0.036(10) 0.059(8) -0.010(7) 0.005(7) -0.010(8)
C3 0.038(10) 0.028(8) 0.057(8) -0.020(6) 0.003(7) 0.005(8)
C11 0.51(7) 0.10(2) 0.13(2) -0.064(18) -0.07(3) -0.10(3)
C21 0.069(15) 0.097(16) 0.088(13) -0.027(11) 0.028(13) -0.016(13)
C31 0.082(13) 0.049(12) 0.069(11) -0.005(8) -0.023(9) 0.004(11)
C41 0.18(3) 0.066(15) 0.120(17) -0.028(13) 0.034(16) -0.070(16)
C51 0.076(14) 0.065(12) 0.073(12) -0.009(9) 0.007(10) 0.004(11)
C71 0.096(15) 0.056(12) 0.051(10) -0.002(8) 0.030(9) 0.022(11)
C72 0.15(2) 0.055(12) 0.059(11) 0.016(9) 0.004(12) 0.013(13)
C73 0.114(17) 0.092(16) 0.047(10) 0.000(9) 0.025(10) 0.000(13)
C81 0.077(13) 0.033(9) 0.046(8) -0.004(6) -0.004(8) -0.024(9)
C82 0.028(8) 0.036(9) 0.076(9) -0.016(7) 0.012(7) -0.004(7)
C83 0.056(11) 0.023(9) 0.074(10) -0.006(7) -0.006(8) 0.001(8)
C91 0.053(11) 0.040(9) 0.055(8) -0.008(7) 0.002(8) -0.023(8)
C92 0.071(11) 0.042(10) 0.067(9) -0.019(7) -0.010(8) -0.025(9)
C93 0.053(11) 0.047(10) 0.065(9) -0.017(7) 0.007(8) -0.024(8)

loop_
_atom_type_symbol
_atom_type_description
_atom_type_scat_dispersion_real
_atom_type_scat_dispersion_imag
_atom_type_scat_source
C C -0.0020 0.0020 'International Tables Vol C Tables 4.2.6.8 and 6.1.1.4'
H H 0.0000 0.0000 'International Tables Vol C Tables 4.2.6.8 and 6.1.1.4'
N N -0.0031 0.0040 'International Tables Vol C Tables 4.2.6.8 and 6.1.1.4'
Mn Mn 0.2237 0.8589 'International Tables Vol C Tables 4.2.6.8 and 6.1.1.4'
O O -0.0041 0.0074 'International Tables Vol C Tables 4.2.6.8 and 6.1.1.4'

loop_
_geom_angle_atom_site_label_1
_geom_angle_atom_site_label_2
_geom_angle_atom_site_label_3
_geom_angle
_geom_angle_site_symmetry_1
_geom_angle_site_symmetry_3
O31 Mn1 O21 85.5(4) . .
O31 Mn1 O11 89.8(5) . .
O21 Mn1 O11 87.6(5) . .
O31 Mn1 N93 91.0(4) . .
O21 Mn1 N93 174.6(4) . .
O11 Mn1 N93 88.3(5) . .
O31 Mn1 N72 175.7(5) . .
O21 Mn1 N72 90.2(5) . .
O11 Mn1 N72 90.9(5) . .
N93 Mn1 N72 93.3(5) . .
O31 Mn1 N82 95.3(4) . .
O21 Mn1 N82 96.4(5) . .
O11 Mn1 N82 173.8(5) . .
N93 Mn1 N82 88.0(4) . .
N72 Mn1 N82 84.3(4) . .
O41 Mn2 O51 93.3(4) . .
O41 Mn2 O61 88.9(4) . .
O51 Mn2 O61 89.3(4) . .
O41 Mn2 N73 90.2(4) . .
O51 Mn2 N73 175.6(4) . .
O61 Mn2 N73 88.0(4) . .
O41 Mn2 N92 178.9(5) . .
O51 Mn2 N92 86.1(4) . .
O61 Mn2 N92 90.2(4) . .
N73 Mn2 N92 90.4(4) . .
O41 Mn2 N81 89.0(4) . .
O51 Mn2 N81 96.2(4) . .
O61 Mn2 N81 174.2(4) . .
N73 Mn2 N81 86.6(4) . .
N92 Mn2 N81 91.9(4) . .
C11 O11 Mn1 123.7(16) . .
C21 O21 Mn1 133.8(12) . .
C31 O31 Mn1 128.3(10) . .
C41 O41 Mn2 124.4(12) . .
C51 O51 Mn2 127.5(10) . .
C61 O61 Mn2 137(3) . .
C11 N11 C12 113(5) . .
C11 N11 C14 109(5) . .
C12 N11 C14 123(5) . .
C21 N21 C24 116(2) . .
C21 N21 C22 123(2) . .
C24 N21 C22 120(2) . .
C31 N31 C34 116.9(16) . .
C31 N31 C32 120.8(14) . .
C34 N31 C32 122.2(15) . .
C41 N41 C42 121(2) . .
C41 N41 C44 125(2) . .
C42 N41 C44 113(2) . .
C51 N51 C54 119.4(15) . .
C51 N51 C52 118.2(14) . .
C54 N51 C52 122.4(13) . .
C61 N61 C64 121(3) . .
C61 N61 C62 120(3) . .
C64 N61 C62 112(3) . .
C1 N71 N72 103.4(12) . .
N73 N72 N71 108.8(10) . .
N73 N72 Mn1 124.5(8) . .
N71 N72 Mn1 125.9(10) . .
N72 N73 N74 110.5(11) . .
N72 N73 Mn2 127.9(8) . .
N74 N73 Mn2 121.6(10) . .
C1 N74 N73 103.0(13) . .
C3 N81 N82 105.3(10) . .
C3 N81 Mn2 136.8(9) . .
N82 N81 Mn2 115.4(8) . .
N83 N82 N81 108.1(10) . .
N83 N82 Mn1 116.8(10) . .
N81 N82 Mn1 134.5(9) . .
N82 N83 N84 109.4(13) . .
C3 N84 N83 105.4(12) . .
C2 N91 N92 103.4(13) . .
N93 N92 N91 109.5(11) . .
N93 N92 Mn2 127.2(9) . .
N91 N92 Mn2 122.6(11) . .
N92 N93 N94 108.9(11) . .
N92 N93 Mn1 124.4(8) . .
N94 N93 Mn1 126.6(10) . .
C2 N94 N93 104.4(11) . .
N74 C1 N71 114.3(12) . .
N74 C1 C71 123.6(16) . .
N71 C1 C71 121.9(15) . .
N94 C2 N91 113.8(12) . .
N94 C2 C81 124.7(13) . .
N91 C2 C81 121.5(14) . .
N84 C3 N81 111.8(11) . .
N84 C3 C91 121.0(13) . .
N81 C3 C91 127.2(13) . .
O11 C11 N11 128(3) . .
C13 C12 N11 114.2(6) . .
C15 C14 N11 95(5) . .
O21 C21 N21 121(2) . .
N21 C22 C23 117(3) . .
N21 C24 C25 108(3) . .
O31 C31 N31 123.1(17) . .
C33A C32 N31 121(4) . .
C33A C32 C33 23(3) . .
N31 C32 C33 102.4(18) . .
C33A C33 C32 62(9) . .
C33 C33A C32 94(10) . .
C35A C34 N31 119(2) . .
C35A C34 C35 22(2) . .
N31 C34 C35 109.9(17) . .
C35A C35 C34 53(6) . .
C35 C35A C34 105(7) . .
O41 C41 N41 123(2) . .
N41 C42 C43 109.1(15) . .
C45 C44 N41 100(3) . .
O51 C51 N51 123.5(16) . .
C53 C52 N51 119(2) . .
C53 C52 C53A 23.3(16) . .
N51 C52 C53A 96.8(16) . .
C53A C53 C52 85(5) . .
C53 C53A C52 72(5) . .
N51 C54 C55 113.2(17) . .
O61 C61 N61 121(4) . .
C63 C62 N61 114.4(6) . .
C65 C64 N61 114.3(6) . .
C73 C71 C72 120.5(14) . .
C73 C71 C1 118.5(14) . .
C72 C71 C1 120.7(15) . .
C71 C72 C73 118.6(16) . 2_667
C71 C73 C72 120.8(17) . 2_667
C83 C81 C82 121.3(12) 2_776 .
C83 C81 C2 120.6(13) 2_776 .
C82 C81 C2 118.1(15) . .
C83 C82 C81 121.2(13) . .
C81 C83 C82 117.5(12) 2_776 .
C92 C91 C93 118.2(13) . .
C92 C91 C3 119.9(15) . .
C93 C91 C3 121.8(12) . .
C91 C92 C93 121.0(15) . 2_666
C91 C93 C92 120.7(13) . 2_666

loop_
_geom_bond_atom_site_label_1
_geom_bond_atom_site_label_2
_geom_bond_distance
_geom_bond_site_symmetry_2
Mn1 O31 2.149(10) .
Mn1 O21 2.164(13) .
Mn1 O11 2.183(11) .
Mn1 N93 2.237(11) .
Mn1 N72 2.253(12) .
Mn1 N82 2.268(12) .
Mn2 O41 2.139(10) .
Mn2 O51 2.176(10) .
Mn2 O61 2.180(12) .
Mn2 N73 2.262(12) .
Mn2 N92 2.269(12) .
Mn2 N81 2.312(12) .
O11 C11 1.11(3) .
O21 C21 1.23(2) .
O31 C31 1.253(19) .
O41 C41 1.19(2) .
O51 C51 1.24(2) .
O61 C61 1.19(4) .
N11 C11 1.46(6) .
N11 C12 1.542(5) .
N11 C14 1.59(7) .
N21 C21 1.34(2) .
N21 C24 1.37(3) .
N21 C22 1.46(3) .
N31 C31 1.32(2) .
N31 C34 1.53(2) .
N31 C32 1.58(3) .
N41 C41 1.42(3) .
N41 C42 1.544(17) .
N41 C44 1.56(3) .
N51 C51 1.35(2) .
N51 C54 1.49(2) .
N51 C52 1.55(2) .
N61 C61 1.43(4) .
N61 C64 1.541(5) .
N61 C62 1.542(5) .
N71 C1 1.328(19) .
N71 N72 1.356(15) .
N72 N73 1.298(16) .
N73 N74 1.358(15) .
N74 C1 1.304(19) .
N81 C3 1.349(15) .
N81 N82 1.361(15) .
N82 N83 1.334(16) .
N83 N84 1.362(16) .
N84 C3 1.319(17) .
N91 C2 1.326(17) .
N91 N92 1.365(16) .
N92 N93 1.319(16) .
N93 N94 1.356(14) .
N94 C2 1.318(17) .
C1 C71 1.50(2) .
C2 C81 1.517(19) .
C3 C91 1.482(19) .
C12 C13 1.542(5) .
C14 C15 1.57(7) .
C22 C23 1.52(4) .
C24 C25 1.65(5) .
C32 C33A 1.42(8) .
C32 C33 1.60(4) .
C33 C33A 0.64(8) .
C34 C35A 1.34(4) .
C34 C35 1.62(4) .
C35 C35A 0.62(5) .
C42 C43 1.555(18) .
C44 C45 1.48(6) .
C52 C53 1.51(4) .
C52 C53A 1.59(3) .
C53 C53A 0.63(4) .
C54 C55 1.58(3) .
C62 C63 1.539(5) .
C64 C65 1.539(5) .
C71 C73 1.39(2) .
C71 C72 1.41(2) .
C72 C73 1.43(2) 2_667
C73 C72 1.43(2) 2_667
C81 C83 1.38(2) 2_776
C81 C82 1.417(19) .
C82 C83 1.410(18) .
C83 C81 1.38(2) 2_776
C91 C92 1.367(18) .
C91 C93 1.37(2) .
C92 C93 1.40(2) 2_666
C93 C92 1.40(2) 2_666
